data_2106173
loop_
_publ_author_name
'van den Berg, A.J.'
'Tuinstra, F.'

_publ_section_title
;
 The space group and structure of alpha-K2 S O4
;
_journal_name_full 'Acta Crystallographica B (24,1968-38,1982)'
_journal_page_first 3177
_journal_page_last 3181
_journal_volume 34
_journal_year 1978
_chemical_formula_sum 'K1.9996 O4 S0.5'
_chemical_name_systematic 'K2 (S O4)'
_space_group_IT_number 194
_symmetry_space_group_name_Hall '-P 6c 2c'
_symmetry_space_group_name_H-M 'P 63/m m c'
_cell_angle_alpha 90
_cell_angle_beta 90
_cell_angle_gamma 120
_cell_formula_units_Z 2
_cell_length_a 5.9
_cell_length_b 5.9
_cell_length_c 8.11
_cell_volume 244.487
_citation_journal_id_ASTM ACBCAR
_cod_data_source_file vandenBerg_ACBCAR_1978_13.cif
_cod_data_source_block K1.9996O4S0.5
_cod_original_cell_volume 244.4868
_cod_database_code 2106173

loop_
_symmetry_equiv_pos_as_xyz
x,y,z
x-y,x,z+1/2
-y,x-y,z
-x,-y,z+1/2
-x+y,-x,z
y,-x+y,z+1/2
-y,-x,-z+1/2
x-y,-y,-z
x,x-y,-z+1/2
y,x,-z
-x+y,y,-z+1/2
-x,-x+y,-z
-x,-y,-z
-x+y,-x,-z-1/2
y,-x+y,-z
x,y,-z-1/2
x-y,x,-z
-y,x-y,-z-1/2
y,x,z-1/2
-x+y,y,z
-x,-x+y,z-1/2
-y,-x,z
x-y,-y,z-1/2
x,x-y,z

loop_
_atom_site_label
_atom_site_type_symbol
_atom_site_fract_x
_atom_site_fract_y
_atom_site_fract_z
_atom_site_occupancy
_atom_site_U_iso_or_equiv
O1 O-2 0.3333 0.6667 0.424 0.5 0.0
O2 O-2 0.185 0.411 0.195 0.25 0.0
K1 K+1 0.002 -0.037 -0.019 0.0833 0.0
K2 K+1 0.3333 0.6667 0.797 0.5 0.0
S1 S+6 0.3333 0.6667 0.252 0.5 0.0
